data_4081764
loop_
_publ_author_name
'Tenne, Mario'
'Metz, Stefan'
'M\"unster, Ingo'
'Wagenblast, Gerhard'
'Strassner, Thomas'

_publ_section_title
;
 Phosphorescent Platinum(II) Complexes Based on C&#x2227;C*
 Cyclometalating Aryltriazol-5-ylidenes
;
_journal_issue 21
_journal_name_full Organometallics
_journal_page_first 6257
_journal_paper_doi 10.1021/om4004576
_journal_volume 32
_journal_year 2013
_chemical_formula_moiety 'C15 H17 N3 O2 Pt'
_chemical_formula_sum 'C15 H17 N3 O2 Pt'
_chemical_formula_weight 466.41
_chemical_name_systematic
;
 ?
;
_space_group_IT_number 14
_symmetry_cell_setting monoclinic
_symmetry_space_group_name_Hall '-P 2ybc'
_symmetry_space_group_name_H-M 'P 1 21/c 1'
_atom_sites_solution_hydrogens geom
_atom_sites_solution_primary direct
_atom_sites_solution_secondary difmap
_audit_creation_method SHELXL-97
_cell_angle_alpha 90
_cell_angle_beta 97.969(5)
_cell_angle_gamma 90
_cell_formula_units_Z 4
_cell_length_a 7.5260(5)
_cell_length_b 12.2500(16)
_cell_length_c 16.3860(8)
_cell_measurement_reflns_used 929
_cell_measurement_temperature 198(2)
_cell_measurement_theta_max 24.383
_cell_measurement_theta_min 4.131
_cell_volume 1496.1(2)
_computing_cell_refinement 'Dirax/lsq (Duisenberg, 1992)'
_computing_data_collection 'Collect (Nonius BV, 1999)'
_computing_data_reduction 'EvalCCD (Duisenberg et al., 2003)'
_computing_molecular_graphics 'ORTEP-3 (Farrugia, 1997)'
_computing_publication_material 'enCIFer (Allen et al. 2004)'
_computing_structure_refinement 'SHELXL-97 (Sheldrick, 2008)'
_computing_structure_solution 'SIR97 (Altomare et al., 1999)'
_diffrn_ambient_temperature 198(2)
_diffrn_detector_area_resol_mean 9
_diffrn_measured_fraction_theta_full 0.968
_diffrn_measured_fraction_theta_max 0.968
_diffrn_measurement_device_type KappaCCD
_diffrn_measurement_method \f
_diffrn_radiation_monochromator graphite
_diffrn_radiation_source 'fine-focus sealed tube'
_diffrn_radiation_type MoK\a
_diffrn_radiation_wavelength 0.71073
_diffrn_reflns_av_R_equivalents 0.0407
_diffrn_reflns_av_sigmaI/netI 0.0345
_diffrn_reflns_limit_h_max 9
_diffrn_reflns_limit_h_min -8
_diffrn_reflns_limit_k_max 15
_diffrn_reflns_limit_k_min -15
_diffrn_reflns_limit_l_max 20
_diffrn_reflns_limit_l_min -20
_diffrn_reflns_number 28782
_diffrn_reflns_theta_full 26.40
_diffrn_reflns_theta_max 26.40
_diffrn_reflns_theta_min 3.01
_exptl_absorpt_coefficient_mu 9.386
_exptl_absorpt_correction_T_max 0.1197
_exptl_absorpt_correction_T_min 0.0428
_exptl_absorpt_correction_type multi-scan
_exptl_absorpt_process_details 'SADABS (Sheldrick, 2003)'
_exptl_crystal_colour colourless
_exptl_crystal_density_diffrn 2.071
_exptl_crystal_density_method 'not measured'
_exptl_crystal_description fragment
_exptl_crystal_F_000 888
_exptl_crystal_size_max 0.91
_exptl_crystal_size_mid 0.40
_exptl_crystal_size_min 0.39
_refine_diff_density_max 0.831
_refine_diff_density_min -0.820
_refine_diff_density_rms 0.153
_refine_ls_extinction_method none
_refine_ls_goodness_of_fit_ref 1.001
_refine_ls_hydrogen_treatment constr
_refine_ls_matrix_type full
_refine_ls_number_parameters 194
_refine_ls_number_reflns 2969
_refine_ls_number_restraints 0
_refine_ls_restrained_S_all 1.001
_refine_ls_R_factor_all 0.0474
_refine_ls_R_factor_gt 0.0228
_refine_ls_shift/su_max 0.004
_refine_ls_shift/su_mean 0.000
_refine_ls_structure_factor_coef Fsqd
_refine_ls_weighting_details 'calc w=1/[\s^2^(Fo^2^)+(0.0142P)^2^+4.9966P] where P=(Fo^2^+2Fc^2^)/3'
_refine_ls_weighting_scheme calc
_refine_ls_wR_factor_gt 0.0385
_refine_ls_wR_factor_ref 0.0451
_reflns_number_gt 2242
_reflns_number_total 2969
_reflns_threshold_expression >2sigma(I)
_cod_data_source_file om4004576_si_001.cif
_cod_data_source_block compound_24
_cod_original_sg_symbol_H-M P21/c
_cod_database_code 4081764

loop_
_symmetry_equiv_pos_as_xyz
'x, y, z'
'-x, y+1/2, -z+1/2'
'-x, -y, -z'
'x, -y-1/2, z-1/2'

loop_
_atom_site_label
_atom_site_type_symbol
_atom_site_fract_x
_atom_site_fract_y
_atom_site_fract_z
_atom_site_U_iso_or_equiv
_atom_site_adp_type
_atom_site_occupancy
_atom_site_symmetry_multiplicity
_atom_site_calc_flag
_atom_site_refinement_flags
Pt1 Pt 0.71266(2) 0.082416(14) 0.549313(10) 0.02216(6) Uani 1 1 d .
O2 O 0.6447(4) 0.2138(2) 0.61672(18) 0.0286(8) Uani 1 1 d .
O1 O 0.6107(4) 0.1603(3) 0.44039(18) 0.0312(8) Uani 1 1 d .
N1 N 0.8665(5) -0.1266(3) 0.5491(2) 0.0298(9) Uani 1 1 d .
N2 N 0.7754(5) -0.0971(3) 0.4227(2) 0.0306(9) Uani 1 1 d .
C11 C 0.5394(6) 0.2550(5) 0.4360(3) 0.0343(12) Uani 1 1 d .
C5 C 0.8244(6) 0.0014(4) 0.6489(3) 0.0242(10) Uani 1 1 d .
C1 C 0.7828(6) -0.0504(4) 0.4987(3) 0.0272(11) Uani 1 1 d .
C2 C 0.8547(7) -0.1972(4) 0.4329(3) 0.0387(13) Uani 1 1 d .
H2 H 0.8667 -0.2455 0.3887 0.046 Uiso 1 1 calc R
C4 C 0.8952(6) -0.1020(4) 0.6341(3) 0.0272(11) Uani 1 1 d .
C10 C 0.4732(8) 0.2929(5) 0.3498(3) 0.0489(15) Uani 1 1 d .
H10A H 0.5757 0.3045 0.3198 0.073 Uiso 1 1 calc R
H10B H 0.4071 0.3615 0.3520 0.073 Uiso 1 1 calc R
H10C H 0.3938 0.2373 0.3213 0.073 Uiso 1 1 calc R
C9 C 0.9850(6) -0.1678(4) 0.6934(3) 0.0346(12) Uani 1 1 d .
H9 H 1.0313 -0.2366 0.6798 0.042 Uiso 1 1 calc R
C13 C 0.5658(6) 0.3001(4) 0.5854(3) 0.0297(11) Uani 1 1 d .
C7 C 0.9383(7) -0.0305(4) 0.7947(3) 0.0350(12) Uani 1 1 d .
C14 C 0.5214(8) 0.3816(4) 0.6481(3) 0.0431(14) Uani 1 1 d .
H14A H 0.4304 0.3509 0.6788 0.065 Uiso 1 1 calc R
H14B H 0.4748 0.4485 0.6200 0.065 Uiso 1 1 calc R
H14C H 0.6299 0.3987 0.6863 0.065 Uiso 1 1 calc R
C3 C 0.6960(7) -0.0500(4) 0.3434(3) 0.0377(13) Uani 1 1 d .
H3A H 0.5843 -0.0884 0.3233 0.056 Uiso 1 1 calc R
H3B H 0.7803 -0.0577 0.3033 0.056 Uiso 1 1 calc R
H3C H 0.6704 0.0275 0.3508 0.056 Uiso 1 1 calc R
N3 N 0.9123(6) -0.2195(3) 0.5096(3) 0.0387(11) Uani 1 1 d .
C15 C 0.9647(8) 0.0088(5) 0.8835(3) 0.0501(15) Uani 1 1 d .
H15A H 0.9786 -0.0543 0.9206 0.075 Uiso 1 1 calc R
H15B H 0.8600 0.0515 0.8938 0.075 Uiso 1 1 calc R
H15C H 1.0724 0.0544 0.8933 0.075 Uiso 1 1 calc R
C6 C 0.8468(6) 0.0335(4) 0.7316(3) 0.0303(11) Uani 1 1 d .
H6 H 0.7979 0.1014 0.7455 0.036 Uiso 1 1 calc R
C12 C 0.5181(7) 0.3225(4) 0.5026(3) 0.0360(13) Uani 1 1 d .
H12 H 0.4646 0.3917 0.4895 0.043 Uiso 1 1 calc R
C8 C 1.0062(7) -0.1305(5) 0.7742(3) 0.0377(13) Uani 1 1 d .
H8 H 1.0687 -0.1746 0.8165 0.045 Uiso 1 1 calc R

loop_
_atom_site_aniso_label
_atom_site_aniso_U_11
_atom_site_aniso_U_22
_atom_site_aniso_U_33
_atom_site_aniso_U_23
_atom_site_aniso_U_13
_atom_site_aniso_U_12
Pt1 0.02246(10) 0.02239(9) 0.02144(9) 0.00058(9) 0.00240(6) -0.00136(9)
O2 0.0318(19) 0.0259(18) 0.0274(17) -0.0031(14) 0.0019(15) 0.0032(15)
O1 0.036(2) 0.0305(19) 0.0254(17) 0.0037(15) -0.0030(15) -0.0011(16)
N1 0.025(2) 0.026(2) 0.038(2) -0.0004(19) 0.0066(19) -0.0006(18)
N2 0.028(2) 0.035(3) 0.030(2) -0.0105(19) 0.0097(18) -0.009(2)
C11 0.030(3) 0.039(3) 0.032(3) 0.012(3) -0.003(2) -0.008(3)
C5 0.018(2) 0.025(2) 0.030(3) 0.000(2) 0.007(2) -0.006(2)
C1 0.023(3) 0.031(3) 0.029(3) -0.003(2) 0.007(2) -0.006(2)
C2 0.041(3) 0.033(3) 0.046(3) -0.012(3) 0.018(3) -0.005(3)
C4 0.025(3) 0.025(3) 0.033(3) 0.005(2) 0.005(2) -0.004(2)
C10 0.063(4) 0.046(4) 0.035(3) 0.013(3) -0.004(3) -0.002(3)
C9 0.029(3) 0.030(3) 0.045(3) 0.009(2) 0.006(2) -0.001(2)
C13 0.025(3) 0.025(3) 0.039(3) 0.000(2) 0.004(2) -0.001(2)
C7 0.029(3) 0.046(3) 0.029(3) 0.009(2) 0.001(2) -0.010(3)
C14 0.048(3) 0.036(3) 0.045(3) -0.003(3) 0.005(3) 0.009(3)
C3 0.042(3) 0.045(3) 0.026(3) -0.011(2) 0.009(2) -0.011(3)
N3 0.040(3) 0.024(2) 0.055(3) -0.007(2) 0.017(2) -0.0023(19)
C15 0.060(4) 0.058(4) 0.029(3) 0.011(3) -0.007(3) -0.005(3)
C6 0.032(3) 0.030(3) 0.029(3) 0.001(2) 0.005(2) -0.001(2)
C12 0.040(3) 0.028(3) 0.038(3) 0.010(2) -0.003(2) 0.006(2)
C8 0.030(3) 0.040(3) 0.041(3) 0.021(3) -0.003(2) -0.007(3)

loop_
_atom_type_symbol
_atom_type_description
_atom_type_scat_dispersion_real
_atom_type_scat_dispersion_imag
_atom_type_scat_source
C C 0.0033 0.0016 'International Tables Vol C Tables 4.2.6.8 and 6.1.1.4'
H H 0.0000 0.0000 'International Tables Vol C Tables 4.2.6.8 and 6.1.1.4'
N N 0.0061 0.0033 'International Tables Vol C Tables 4.2.6.8 and 6.1.1.4'
O O 0.0106 0.0060 'International Tables Vol C Tables 4.2.6.8 and 6.1.1.4'
Pt Pt -1.7033 8.3905 'International Tables Vol C Tables 4.2.6.8 and 6.1.1.4'

loop_
_geom_angle_atom_site_label_1
_geom_angle_atom_site_label_2
_geom_angle_atom_site_label_3
_geom_angle
C1 Pt1 C5 79.82(19)
C1 Pt1 O2 173.00(16)
C5 Pt1 O2 93.33(15)
C1 Pt1 O1 96.20(17)
C5 Pt1 O1 175.38(16)
O2 Pt1 O1 90.70(12)
C13 O2 Pt1 124.4(3)
C11 O1 Pt1 124.7(3)
C1 N1 N3 114.4(4)
C1 N1 C4 117.0(4)
N3 N1 C4 128.7(4)
C1 N2 C2 107.7(4)
C1 N2 C3 127.0(4)
C2 N2 C3 125.3(4)
O1 C11 C12 126.0(4)
O1 C11 C10 114.5(5)
C12 C11 C10 119.5(5)
C6 C5 C4 114.9(4)
C6 C5 Pt1 129.3(4)
C4 C5 Pt1 115.7(3)
N1 C1 N2 103.0(4)
N1 C1 Pt1 117.0(3)
N2 C1 Pt1 140.0(4)
N3 C2 N2 112.9(5)
N3 C2 H2 123.5
N2 C2 H2 123.5
C9 C4 C5 124.7(5)
C9 C4 N1 124.7(4)
C5 C4 N1 110.6(4)
C11 C10 H10A 109.5
C11 C10 H10B 109.5
H10A C10 H10B 109.5
C11 C10 H10C 109.5
H10A C10 H10C 109.5
H10B C10 H10C 109.5
C4 C9 C8 117.6(5)
C4 C9 H9 121.2
C8 C9 H9 121.2
O2 C13 C12 126.7(5)
O2 C13 C14 114.1(4)
C12 C13 C14 119.1(4)
C8 C7 C6 118.4(5)
C8 C7 C15 120.6(5)
C6 C7 C15 121.0(5)
C13 C14 H14A 109.5
C13 C14 H14B 109.5
H14A C14 H14B 109.5
C13 C14 H14C 109.5
H14A C14 H14C 109.5
H14B C14 H14C 109.5
N2 C3 H3A 109.5
N2 C3 H3B 109.5
H3A C3 H3B 109.5
N2 C3 H3C 109.5
H3A C3 H3C 109.5
H3B C3 H3C 109.5
C2 N3 N1 102.0(4)
C7 C15 H15A 109.5
C7 C15 H15B 109.5
H15A C15 H15B 109.5
C7 C15 H15C 109.5
H15A C15 H15C 109.5
H15B C15 H15C 109.5
C5 C6 C7 122.6(5)
C5 C6 H6 118.7
C7 C6 H6 118.7
C13 C12 C11 127.4(5)
C13 C12 H12 116.3
C11 C12 H12 116.3
C7 C8 C9 121.6(5)
C7 C8 H8 119.2
C9 C8 H8 119.2

loop_
_geom_bond_atom_site_label_1
_geom_bond_atom_site_label_2
_geom_bond_distance
Pt1 C1 1.933(5)
Pt1 C5 1.993(5)
Pt1 O2 2.057(3)
Pt1 O1 2.075(3)
O2 C13 1.284(5)
O1 C11 1.276(6)
N1 C1 1.343(6)
N1 N3 1.377(5)
N1 C4 1.413(6)
N2 C1 1.364(6)
N2 C2 1.363(6)
N2 C3 1.471(6)
C11 C12 1.396(7)
C11 C10 1.505(6)
C5 C6 1.399(6)
C5 C4 1.409(6)
C2 N3 1.301(7)
C2 H2 0.9500
C4 C9 1.366(6)
C10 H10A 0.9800
C10 H10B 0.9800
C10 H10C 0.9800
C9 C8 1.390(7)
C9 H9 0.9500
C13 C12 1.383(7)
C13 C14 1.502(7)
C7 C8 1.386(7)
C7 C6 1.401(7)
C7 C15 1.519(7)
C14 H14A 0.9800
C14 H14B 0.9800
C14 H14C 0.9800
C3 H3A 0.9800
C3 H3B 0.9800
C3 H3C 0.9800
C15 H15A 0.9800
C15 H15B 0.9800
C15 H15C 0.9800
C6 H6 0.9500
C12 H12 0.9500
C8 H8 0.9500

loop_
_geom_torsion_atom_site_label_1
_geom_torsion_atom_site_label_2
_geom_torsion_atom_site_label_3
_geom_torsion_atom_site_label_4
_geom_torsion
C5 Pt1 O2 C13 178.8(4)
O1 Pt1 O2 C13 1.1(4)
C1 Pt1 O1 C11 178.7(4)
O2 Pt1 O1 C11 -0.1(4)
Pt1 O1 C11 C12 0.2(7)
Pt1 O1 C11 C10 -179.2(3)
C1 Pt1 C5 C6 179.3(5)
O2 Pt1 C5 C6 -2.2(4)
C1 Pt1 C5 C4 0.9(3)
O2 Pt1 C5 C4 179.5(3)
N3 N1 C1 N2 -0.2(5)
C4 N1 C1 N2 -180.0(4)
N3 N1 C1 Pt1 179.6(3)
C4 N1 C1 Pt1 -0.1(5)
C2 N2 C1 N1 -0.1(5)
C3 N2 C1 N1 179.6(4)
C2 N2 C1 Pt1 -179.9(4)
C3 N2 C1 Pt1 -0.2(8)
C5 Pt1 C1 N1 -0.5(3)
O1 Pt1 C1 N1 177.2(3)
C5 Pt1 C1 N2 179.4(5)
O1 Pt1 C1 N2 -3.0(5)
C1 N2 C2 N3 0.4(6)
C3 N2 C2 N3 -179.3(4)
C6 C5 C4 C9 -2.1(7)
Pt1 C5 C4 C9 176.5(4)
C6 C5 C4 N1 -179.8(4)
Pt1 C5 C4 N1 -1.2(5)
C1 N1 C4 C9 -176.9(4)
N3 N1 C4 C9 3.4(7)
C1 N1 C4 C5 0.8(6)
N3 N1 C4 C5 -178.9(4)
C5 C4 C9 C8 0.8(7)
N1 C4 C9 C8 178.3(4)
Pt1 O2 C13 C12 -2.3(7)
Pt1 O2 C13 C14 176.7(3)
N2 C2 N3 N1 -0.5(5)
C1 N1 N3 C2 0.5(5)
C4 N1 N3 C2 -179.8(4)
C4 C5 C6 C7 2.3(7)
Pt1 C5 C6 C7 -176.1(4)
C8 C7 C6 C5 -1.3(7)
C15 C7 C6 C5 178.1(5)
O2 C13 C12 C11 2.4(9)
C14 C13 C12 C11 -176.4(5)
O1 C11 C12 C13 -1.3(9)
C10 C11 C12 C13 178.1(5)
C6 C7 C8 C9 -0.1(7)
C15 C7 C8 C9 -179.5(5)
C4 C9 C8 C7 0.3(7)
